data_7119471
loop_
_publ_author_name
'Hu, Fei-Long'
'Wang, Hui-Fang'
'Guo, Dong'
'Zhang, Hui'
'Lang, Jian-Ping'
'Beves, Jonathon E.'

_publ_section_title
;
 Controlled formation of chiral networks and their reversible chiroptical
 switching behaviour by UV/microwave irradiation
;
_journal_issue 51
_journal_name_full 'Chemical Communications'
_journal_page_first 7990
_journal_page_last 7993
_journal_paper_doi 10.1039/c6cc03256g
_journal_volume 52
_journal_year 2016
_chemical_formula_sum 'C36 H26 Cd N2 O4'
_chemical_formula_weight 662.99
_space_group_IT_number 92
_symmetry_cell_setting tetragonal
_symmetry_space_group_name_Hall 'P 4abw 2nw'
_symmetry_space_group_name_H-M 'P 41 21 2'
_atom_sites_solution_hydrogens geom
_atom_sites_solution_primary direct
_atom_sites_solution_secondary difmap
_audit_creation_method SHELXL-97
_audit_update_record
;
2015-10-05 deposited with the CCDC.
2016-05-27 downloaded from the CCDC.
;
_cell_angle_alpha 90.00
_cell_angle_beta 90.00
_cell_angle_gamma 90.00
_cell_formula_units_Z 8
_cell_length_a 14.5387(16)
_cell_length_b 14.5387(16)
_cell_length_c 29.246(6)
_cell_measurement_reflns_used 8397
_cell_measurement_temperature 296(2)
_cell_measurement_theta_max 20.17
_cell_measurement_theta_min 2.42
_cell_volume 6181.8(16)
_computing_cell_refinement 'Bruker SMART'
_computing_data_collection 'Bruker SMART'
_computing_data_reduction 'Bruker SHELXTL'
_computing_molecular_graphics 'Bruker SHELXTL'
_computing_publication_material 'Bruker SHELXTL'
_computing_structure_refinement 'SHELXL-97 (Sheldrick, 1997)'
_computing_structure_solution 'SHELXS-97 (Sheldrick, 1990)'
_diffrn_ambient_temperature 296(2)
_diffrn_measured_fraction_theta_full 0.985
_diffrn_measured_fraction_theta_max 0.985
_diffrn_measurement_device_type 'CCD area detector'
_diffrn_measurement_method 'phi and omega scans'
_diffrn_radiation_monochromator graphite
_diffrn_radiation_source 'fine-focus sealed tube'
_diffrn_radiation_type MoK\a
_diffrn_radiation_wavelength 0.71073
_diffrn_reflns_av_R_equivalents 0.1311
_diffrn_reflns_av_sigmaI/netI 0.1038
_diffrn_reflns_limit_h_max 15
_diffrn_reflns_limit_h_min -17
_diffrn_reflns_limit_k_max 17
_diffrn_reflns_limit_k_min -17
_diffrn_reflns_limit_l_max 32
_diffrn_reflns_limit_l_min -33
_diffrn_reflns_number 37936
_diffrn_reflns_theta_full 25.00
_diffrn_reflns_theta_max 25.00
_diffrn_reflns_theta_min 2.42
_exptl_absorpt_coefficient_mu 0.748
_exptl_absorpt_correction_T_max 0.8648
_exptl_absorpt_correction_T_min 0.8527
_exptl_absorpt_correction_type multi-scan
_exptl_absorpt_process_details sadabs
_exptl_crystal_colour yellow
_exptl_crystal_density_diffrn 1.425
_exptl_crystal_density_method 'not measured'
_exptl_crystal_description block
_exptl_crystal_F_000 2688
_exptl_crystal_size_max 0.22
_exptl_crystal_size_mid 0.21
_exptl_crystal_size_min 0.20
_refine_diff_density_max 0.720
_refine_diff_density_min -0.711
_refine_diff_density_rms 0.100
_refine_ls_abs_structure_details 'Flack H D (1983), Acta Cryst. A39, 876-881'
_refine_ls_abs_structure_Flack -0.01(9)
_refine_ls_extinction_method none
_refine_ls_goodness_of_fit_ref 1.154
_refine_ls_hydrogen_treatment constr
_refine_ls_matrix_type full
_refine_ls_number_parameters 407
_refine_ls_number_reflns 5372
_refine_ls_number_restraints 782
_refine_ls_restrained_S_all 1.105
_refine_ls_R_factor_all 0.1515
_refine_ls_R_factor_gt 0.0913
_refine_ls_shift/su_max 0.036
_refine_ls_shift/su_mean 0.002
_refine_ls_structure_factor_coef Fsqd
_refine_ls_weighting_details 'calc w=1/[\s^2^(Fo^2^)+(0.0689P)^2^+23.2159P] where P=(Fo^2^+2Fc^2^)/3'
_refine_ls_weighting_scheme calc
_refine_ls_wR_factor_gt 0.1822
_refine_ls_wR_factor_ref 0.2058
_reflns_number_gt 3453
_reflns_number_total 5372
_reflns_threshold_expression >2sigma(I)
_cod_data_source_file c6cc03256g2.cif
_cod_data_source_block 1414985
_cod_original_sg_symbol_H-M P4(1)2(1)2
_cod_database_code 7119471

loop_
_symmetry_equiv_pos_as_xyz
'x, y, z'
'-x, -y, z+1/2'
'-y+1/2, x+1/2, z+1/4'
'y+1/2, -x+1/2, z+3/4'
'-x+1/2, y+1/2, -z+1/4'
'x+1/2, -y+1/2, -z+3/4'
'y, x, -z'
'-y, -x, -z+1/2'

loop_
_atom_site_label
_atom_site_type_symbol
_atom_site_fract_x
_atom_site_fract_y
_atom_site_fract_z
_atom_site_U_iso_or_equiv
_atom_site_adp_type
_atom_site_occupancy
_atom_site_symmetry_multiplicity
_atom_site_calc_flag
_atom_site_refinement_flags
_atom_site_disorder_assembly
_atom_site_disorder_group
Cd1 Cd 0.82317(6) 0.92025(6) 0.05551(3) 0.0565(3) Uani 1 1 d . . .
N1 N 0.7153(7) 0.8038(7) 0.0534(4) 0.067(2) Uani 1 1 d U A .
N2 N 0.9417(7) 1.0256(7) 0.0599(4) 0.072(3) Uani 1 1 d U . .
O1 O 0.7269(7) 1.0277(7) 0.0119(3) 0.086(3) Uani 1 1 d . . .
O2 O 0.9342(6) 0.8121(6) 0.0278(3) 0.067(2) Uani 1 1 d . . .
O3 O 0.8316(8) 0.8640(9) 0.1416(4) 0.116(4) Uani 1 1 d . . .
O4 O 0.7432(8) 0.9695(8) 0.1172(4) 0.109(4) Uani 1 1 d . . .
C1 C 0.7386(10) 0.7168(10) 0.0608(6) 0.087(3) Uani 1 1 d U . .
H1 H 0.8000 0.7002 0.0639 0.104 Uiso 1 1 calc R . .
C2 C 0.6671(11) 0.6482(10) 0.0638(5) 0.090(3) Uani 1 1 d U A .
H2 H 0.6853 0.5884 0.0705 0.108 Uiso 1 1 calc R . .
C3 C 0.5805(10) 0.6624(10) 0.0581(5) 0.090(3) Uani 1 1 d U . .
C4 C 0.5605(10) 0.7534(11) 0.0526(6) 0.098(3) Uani 1 1 d U A .
H4 H 0.4995 0.7721 0.0507 0.117 Uiso 1 1 calc R . .
C5 C 0.6296(9) 0.8174(11) 0.0500(5) 0.085(3) Uani 1 1 d U . .
H5 H 0.6113 0.8780 0.0451 0.102 Uiso 1 1 calc R A .
C6 C 0.5267(17) 0.579(3) 0.0606(10) 0.090(4) Uani 0.56(2) 1 d PDU A 1
H6 H 0.5536 0.5261 0.0729 0.108 Uiso 0.56(2) 1 calc PR A 1
C7 C 0.4449(16) 0.575(2) 0.0467(10) 0.087(4) Uani 0.56(2) 1 d PDU A 1
H7 H 0.4173 0.6233 0.0314 0.104 Uiso 0.56(2) 1 calc PR A 1
C6' C 0.484(3) 0.621(3) 0.0555(15) 0.088(4) Uani 0.44(2) 1 d PU A 2
H6' H 0.4310 0.6533 0.0482 0.106 Uiso 0.44(2) 1 calc PR A 2
C7' C 0.486(3) 0.535(3) 0.0648(14) 0.087(4) Uani 0.44(2) 1 d PU A 2
H7' H 0.5393 0.5055 0.0753 0.105 Uiso 0.44(2) 1 calc PR A 2
C8 C 0.3911(10) 0.4806(11) 0.0570(6) 0.091(4) Uani 1 1 d U . .
C9 C 1.4101(12) 1.3988(13) 0.0801(7) 0.120(4) Uani 1 1 d U . .
H9 H 1.4669 1.3841 0.0927 0.144 Uiso 1 1 calc R . .
C10 C 1.3336(13) 1.3423(13) 0.0817(7) 0.128(4) Uani 1 1 d U . .
H10 H 1.3374 1.2936 0.1022 0.153 Uiso 1 1 calc R . .
C11 C 1.2562(12) 1.3473(12) 0.0583(7) 0.120(4) Uani 1 1 d U . .
C12 C 1.2483(14) 1.4284(13) 0.0345(7) 0.130(4) Uani 1 1 d U . .
H12 H 1.1939 1.4378 0.0185 0.155 Uiso 1 1 calc R . .
C13 C 1.3128(14) 1.4966(12) 0.0322(7) 0.123(4) Uani 1 1 d U . .
H13 H 1.3042 1.5497 0.0150 0.148 Uiso 1 1 calc R . .
C14 C 1.1680(14) 1.2137(11) 0.0701(6) 0.126(4) Uani 1 1 d DU . .
H14 H 1.2180 1.1855 0.0842 0.151 Uiso 1 1 calc R . .
C15 C 1.1811(14) 1.2902(12) 0.0580(6) 0.127(4) Uani 1 1 d DU . .
H15 H 1.1292 1.3176 0.0454 0.153 Uiso 1 1 calc R . .
C16 C 1.0782(13) 1.1510(11) 0.0663(6) 0.106(3) Uani 1 1 d U . .
C17 C 1.0990(11) 1.0630(11) 0.0630(6) 0.103(3) Uani 1 1 d U . .
H17 H 1.1597 1.0428 0.0624 0.124 Uiso 1 1 calc R . .
C18 C 1.0281(11) 1.0037(11) 0.0607(6) 0.092(3) Uani 1 1 d U . .
H18 H 1.0424 0.9414 0.0595 0.110 Uiso 1 1 calc R . .
C19 C 0.9194(12) 1.1147(10) 0.0626(5) 0.090(3) Uani 1 1 d U . .
H19 H 0.8579 1.1323 0.0629 0.108 Uiso 1 1 calc R . .
C20 C 0.9885(13) 1.1812(12) 0.0652(6) 0.107(3) Uani 1 1 d U . .
H20 H 0.9744 1.2436 0.0661 0.128 Uiso 1 1 calc R . .
C21 C 0.7496(9) 0.9935(10) -0.0243(5) 0.067(3) Uani 1 1 d U . .
C22 C 0.6980(9) 1.0205(10) -0.0669(5) 0.075(3) Uani 1 1 d U . .
C23 C 0.7083(10) 0.9698(11) -0.1064(5) 0.088(4) Uani 1 1 d U . .
H23 H 0.7529 0.9240 -0.1076 0.105 Uiso 1 1 calc R . .
C24 C 0.6346(9) 1.0871(10) -0.0680(5) 0.077(3) Uani 1 1 d U . .
H24 H 0.6244 1.1200 -0.0413 0.092 Uiso 1 1 calc R . .
C25 C 0.3468(11) 1.0139(13) 0.3554(5) 0.107(4) Uani 1 1 d U . .
H25 H 0.3401 1.0513 0.3298 0.128 Uiso 1 1 calc R . .
C26 C 0.4077(12) 0.9475(12) 0.3545(5) 0.101(4) Uani 1 1 d U . .
C27 C 0.4184(12) 0.8888(12) 0.3931(5) 0.102(4) Uani 1 1 d U . .
H27 H 0.4574 0.8381 0.3929 0.123 Uiso 1 1 calc R . .
C28 C 0.4657(12) 0.9324(13) 0.3143(6) 0.109(4) Uani 1 1 d U . .
H28 H 0.4492 0.9702 0.2899 0.131 Uiso 1 1 calc R . .
C29 C 0.5321(11) 0.8812(12) 0.3046(6) 0.100(3) Uani 1 1 d U . .
H29 H 0.5479 0.8364 0.3258 0.120 Uiso 1 1 calc R . .
C30 C 0.5873(12) 0.8855(11) 0.2626(5) 0.094(3) Uani 1 1 d U . .
C31 C 0.6636(11) 0.8302(12) 0.2573(5) 0.098(3) Uani 1 1 d U . .
H31 H 0.6756 0.7865 0.2797 0.117 Uiso 1 1 calc R . .
C32 C 0.7240(10) 0.8360(12) 0.2202(5) 0.089(3) Uani 1 1 d U . .
H32 H 0.7756 0.7984 0.2182 0.107 Uiso 1 1 calc R . .
C33 C 0.7039(11) 0.9003(11) 0.1865(5) 0.085(3) Uani 1 1 d U . .
C34 C 0.6246(11) 0.9546(12) 0.1902(6) 0.097(3) Uani 1 1 d U . .
H34 H 0.6102 0.9958 0.1670 0.116 Uiso 1 1 calc R . .
C35 C 0.5699(12) 0.9481(11) 0.2264(5) 0.097(3) Uani 1 1 d U . .
H35 H 0.5183 0.9859 0.2281 0.116 Uiso 1 1 calc R . .
C36 C 0.7658(11) 0.9109(12) 0.1472(6) 0.079(3) Uani 1 1 d U . .

loop_
_atom_site_aniso_label
_atom_site_aniso_U_11
_atom_site_aniso_U_22
_atom_site_aniso_U_33
_atom_site_aniso_U_23
_atom_site_aniso_U_13
_atom_site_aniso_U_12
Cd1 0.0527(6) 0.0554(6) 0.0615(5) 0.0075(5) -0.0075(5) -0.0235(4)
N1 0.050(5) 0.059(5) 0.093(5) 0.020(5) -0.007(5) -0.015(4)
N2 0.069(6) 0.056(5) 0.090(6) 0.000(5) -0.008(5) -0.046(5)
O1 0.098(8) 0.087(7) 0.074(6) -0.005(6) -0.021(6) 0.018(6)
O2 0.056(5) 0.058(5) 0.088(6) 0.016(5) -0.010(5) -0.003(4)
O3 0.075(7) 0.164(12) 0.109(8) -0.034(8) 0.009(7) -0.022(8)
O4 0.125(10) 0.103(8) 0.101(8) -0.027(7) 0.030(7) -0.040(8)
C1 0.076(6) 0.069(6) 0.116(7) 0.017(7) 0.006(7) -0.023(6)
C2 0.085(6) 0.070(6) 0.116(7) 0.010(6) 0.003(6) -0.027(6)
C3 0.077(6) 0.082(6) 0.111(6) 0.001(6) 0.004(6) -0.042(6)
C4 0.067(6) 0.096(6) 0.130(7) 0.009(6) -0.002(6) -0.024(5)
C5 0.058(5) 0.083(6) 0.114(6) 0.009(6) -0.003(6) -0.022(5)
C6 0.077(7) 0.077(7) 0.115(7) -0.001(7) 0.002(7) -0.031(7)
C7 0.074(8) 0.071(8) 0.116(8) -0.005(8) 0.001(8) -0.034(7)
C6' 0.068(8) 0.079(8) 0.118(8) 0.000(8) 0.001(8) -0.033(7)
C7' 0.070(8) 0.077(8) 0.115(9) 0.002(8) 0.007(8) -0.041(8)
C8 0.080(8) 0.083(8) 0.111(8) -0.025(7) 0.015(7) -0.039(6)
C9 0.092(8) 0.102(8) 0.165(9) -0.014(8) 0.000(8) -0.063(7)
C10 0.112(8) 0.106(8) 0.165(8) -0.019(7) 0.006(8) -0.061(7)
C11 0.106(8) 0.088(7) 0.166(8) -0.020(7) 0.005(8) -0.078(6)
C12 0.126(8) 0.094(8) 0.168(9) -0.015(7) 0.009(8) -0.061(7)
C13 0.124(9) 0.081(8) 0.165(9) 0.004(7) 0.013(8) -0.063(7)
C14 0.133(7) 0.093(7) 0.153(7) -0.017(6) 0.003(7) -0.056(6)
C15 0.131(7) 0.095(7) 0.157(7) -0.006(6) 0.007(7) -0.060(6)
C16 0.102(7) 0.091(7) 0.124(7) -0.010(6) 0.005(7) -0.061(6)
C17 0.091(7) 0.086(7) 0.132(7) -0.014(7) -0.007(7) -0.050(6)
C18 0.090(7) 0.070(6) 0.116(7) -0.010(6) -0.001(7) -0.045(6)
C19 0.090(7) 0.068(6) 0.110(7) 0.004(7) -0.007(7) -0.029(6)
C20 0.126(7) 0.075(6) 0.120(7) -0.005(6) -0.006(7) -0.043(6)
C21 0.055(6) 0.068(7) 0.079(6) 0.010(6) -0.008(6) -0.006(5)
C22 0.064(8) 0.082(8) 0.079(8) 0.016(7) 0.008(6) 0.006(6)
C23 0.072(8) 0.100(9) 0.091(8) 0.010(8) -0.006(7) 0.020(7)
C24 0.063(7) 0.090(8) 0.078(7) 0.004(7) -0.006(6) 0.016(7)
C25 0.094(8) 0.140(9) 0.086(8) -0.025(8) 0.013(7) 0.035(8)
C26 0.091(8) 0.130(9) 0.081(8) -0.028(7) 0.008(7) 0.026(8)
C27 0.094(8) 0.118(9) 0.095(8) -0.022(7) 0.004(8) 0.025(8)
C28 0.101(7) 0.136(8) 0.089(7) -0.019(7) 0.010(6) 0.026(7)
C29 0.094(6) 0.114(7) 0.093(6) -0.021(6) 0.017(6) 0.022(6)
C30 0.093(7) 0.109(7) 0.081(6) -0.011(6) 0.020(6) 0.013(6)
C31 0.099(7) 0.107(7) 0.087(6) -0.010(6) 0.006(6) 0.014(6)
C32 0.080(6) 0.104(7) 0.085(6) -0.010(6) 0.013(6) 0.017(6)
C33 0.096(7) 0.085(7) 0.075(7) -0.011(6) 0.012(6) 0.011(6)
C34 0.092(7) 0.112(7) 0.086(7) -0.006(7) 0.009(6) 0.010(6)
C35 0.090(7) 0.111(7) 0.090(7) -0.014(6) 0.020(6) 0.017(6)
C36 0.068(6) 0.083(7) 0.086(7) -0.011(6) 0.000(6) 0.000(6)

loop_
_atom_type_symbol
_atom_type_description
_atom_type_scat_dispersion_real
_atom_type_scat_dispersion_imag
_atom_type_scat_source
C C 0.0033 0.0016 'International Tables Vol C Tables 4.2.6.8 and 6.1.1.4'
H H 0.0000 0.0000 'International Tables Vol C Tables 4.2.6.8 and 6.1.1.4'
N N 0.0061 0.0033 'International Tables Vol C Tables 4.2.6.8 and 6.1.1.4'
O O 0.0106 0.0060 'International Tables Vol C Tables 4.2.6.8 and 6.1.1.4'
Cd Cd -0.8075 1.2024 'International Tables Vol C Tables 4.2.6.8 and 6.1.1.4'

loop_
_geom_angle_atom_site_label_1
_geom_angle_atom_site_label_2
_geom_angle_atom_site_label_3
_geom_angle
_geom_angle_site_symmetry_1
_geom_angle_site_symmetry_3
O4 Cd1 N2 97.4(4) . .
O4 Cd1 N1 84.5(4) . .
N2 Cd1 N1 174.2(4) . .
O4 Cd1 O2 145.5(4) . .
N2 Cd1 O2 87.2(4) . .
N1 Cd1 O2 88.1(3) . .
O4 Cd1 O2 137.1(4) . 7
N2 Cd1 O2 92.9(3) . 7
N1 Cd1 O2 89.4(3) . 7
O2 Cd1 O2 76.3(3) . 7
O4 Cd1 O1 85.4(4) . .
N2 Cd1 O1 91.9(4) . .
N1 Cd1 O1 93.8(4) . .
O2 Cd1 O1 128.8(3) . .
O2 Cd1 O1 52.6(3) 7 .
O4 Cd1 O3 50.5(4) . .
N2 Cd1 O3 96.7(4) . .
N1 Cd1 O3 80.2(4) . .
O2 Cd1 O3 95.0(3) . .
O2 Cd1 O3 166.7(3) 7 .
O1 Cd1 O3 135.8(4) . .
C5 N1 C1 114.4(12) . .
C5 N1 Cd1 123.8(10) . .
C1 N1 Cd1 121.5(9) . .
C18 N2 C19 118.1(11) . .
C18 N2 Cd1 124.2(9) . .
C19 N2 Cd1 117.7(10) . .
C21 O1 Cd1 92.2(8) . .
C21 O2 Cd1 164.9(9) 7 .
C21 O2 Cd1 91.2(8) 7 7
Cd1 O2 Cd1 103.7(3) . 7
C36 O3 Cd1 85.2(12) . .
C36 O4 Cd1 101.9(11) . .
N1 C1 C2 119.0(14) . .
C3 C2 C1 125.9(15) . .
C2 C3 C4 112.3(12) . .
C2 C3 C6 112.7(18) . .
C4 C3 C6 134.9(19) . .
C2 C3 C6' 147(2) . .
C4 C3 C6' 101(2) . .
C6 C3 C6' 34.4(16) . .
C3 C4 C5 120.6(15) . .
N1 C5 C4 127.6(15) . .
C7 C6 C3 122(4) . .
C6 C7 C8 116(3) . .
C7' C6' C3 111(4) . .
C6' C7' C8 115(5) . .
C13 C8 C9 124.4(14) 1_445 1_445
C13 C8 C7 99.3(17) 1_445 .
C9 C8 C7 136.2(17) 1_445 .
C13 C8 C7' 135(2) 1_445 .
C9 C8 C7' 100(2) 1_445 .
C7 C8 C7' 36.0(16) . .
C10 C9 C8 111.4(19) . 1_665
C11 C10 C9 130(2) . .
C10 C11 C15 131(2) . .
C10 C11 C12 112.3(14) . .
C15 C11 C12 117(2) . .
C13 C12 C11 126(2) . .
C12 C13 C8 114.9(19) . 1_665
C15 C14 C16 130(2) . .
C14 C15 C11 134(2) . .
C17 C16 C20 121.6(14) . .
C17 C16 C14 111.8(17) . .
C20 C16 C14 126.5(16) . .
C16 C17 C18 116.8(17) . .
N2 C18 C17 125.9(16) . .
N2 C19 C20 120.0(17) . .
C16 C20 C19 117.5(16) . .
O1 C21 O2 123.3(13) . 7
O1 C21 C22 118.7(13) . .
O2 C21 C22 118.0(13) 7 .
C24 C22 C23 116.2(14) . .
C24 C22 C21 123.6(14) . .
C23 C22 C21 120.0(13) . .
C22 C23 C25 121.2(15) . 2_674
C22 C24 C27 125.1(14) . 2_674
C26 C25 C23 122.0(18) . 2_675
C25 C26 C27 119.9(16) . .
C25 C26 C28 121.1(18) . .
C27 C26 C28 118.9(16) . .
C24 C27 C26 115.3(14) 2_675 .
C29 C28 C26 135.7(19) . .
C28 C29 C30 125.9(19) . .
C31 C30 C35 115.8(16) . .
C31 C30 C29 120.6(16) . .
C35 C30 C29 123.6(15) . .
C30 C31 C32 123.9(17) . .
C33 C32 C31 117.3(15) . .
C32 C33 C34 119.8(15) . .
C32 C33 C36 119.8(14) . .
C34 C33 C36 120.4(16) . .
C35 C34 C33 121.1(18) . .
C34 C35 C30 122.1(16) . .
O3 C36 O4 120.1(17) . .
O3 C36 C33 122.8(17) . .
O4 C36 C33 116.9(15) . .

loop_
_geom_bond_atom_site_label_1
_geom_bond_atom_site_label_2
_geom_bond_distance
_geom_bond_site_symmetry_2
Cd1 O4 2.262(10) .
Cd1 N2 2.308(8) .
Cd1 N1 2.309(9) .
Cd1 O2 2.395(9) .
Cd1 O2 2.451(8) 7
Cd1 O1 2.454(8) .
Cd1 O3 2.649(12) .
N1 C5 1.266(15) .
N1 C1 1.327(16) .
N2 C18 1.297(18) .
N2 C19 1.338(17) .
O1 C21 1.214(15) .
O2 C21 1.258(15) 7
O2 Cd1 2.451(8) 7
O3 C36 1.185(17) .
O4 C36 1.266(17) .
C1 C2 1.442(18) .
C2 C3 1.29(2) .
C3 C4 1.36(2) .
C3 C6 1.45(3) .
C3 C6' 1.53(4) .
C4 C5 1.372(18) .
C6 C7 1.258(19) .
C7 C8 1.60(3) .
C6' C7' 1.28(5) .
C7' C8 1.61(4) .
C8 C13 1.37(2) 1_445
C8 C9 1.39(2) 1_445
C9 C10 1.38(2) .
C9 C8 1.39(2) 1_665
C10 C11 1.32(3) .
C11 C15 1.371(19) .
C11 C12 1.37(2) .
C12 C13 1.37(2) .
C13 C8 1.37(2) 1_665
C14 C15 1.184(14) .
C14 C16 1.60(2) .
C16 C17 1.32(2) .
C16 C20 1.38(2) .
C17 C18 1.345(18) .
C19 C20 1.397(19) .
C21 O2 1.258(15) 7
C21 C22 1.506(18) .
C22 C24 1.337(17) .
C22 C23 1.379(19) .
C23 C25 1.396(19) 2_674
C24 C27 1.417(19) 2_674
C25 C26 1.31(2) .
C25 C23 1.396(19) 2_675
C26 C27 1.43(2) .
C26 C28 1.46(2) .
C27 C24 1.417(19) 2_675
C28 C29 1.25(2) .
C29 C30 1.47(2) .
C30 C31 1.38(2) .
C30 C35 1.42(2) .
C31 C32 1.397(19) .
C32 C33 1.39(2) .
C33 C34 1.40(2) .
C33 C36 1.47(2) .
C34 C35 1.33(2) .
